data_4085001
loop_
_publ_author_name
'Albert, Joan'
'Granell, Jaume'
'Qadir, Romana'
'Quirante, Josefina'
'Calvis, Carme'
'Messeguer, Ramon'
'Bad\'ia, Josefa'
'Baldom\`a, Laura'
'Font-Bardia, Merc\`e'
'Calvet, Teresa'

_publ_section_title
;
 Cyclopalladated Benzophenone Imines: Synthesis, Antitumor Activity, Cell
 Accumulation, DNA Interaction, and Cathepsin B Inhibition
;
_journal_issue 24
_journal_name_full Organometallics
_journal_page_first 7284
_journal_paper_doi 10.1021/om501060f
_journal_volume 33
_journal_year 2014
_chemical_formula_moiety 'C38 H31 Cl N P Pd, C H4 O'
_chemical_formula_sum 'C39 H35 Cl N O P Pd'
_chemical_formula_weight 706.50
_chemical_name_systematic
;
 ?
;
_space_group_crystal_system triclinic
_space_group_IT_number 2
_space_group_name_Hall '-P 1'
_space_group_name_H-M_alt 'P -1'
_symmetry_space_group_name_Hall '-P 1'
_symmetry_space_group_name_H-M 'P -1'
_atom_sites_solution_hydrogens mixed
_audit_creation_method SHELXL-97
_cell_angle_alpha 85.023(4)
_cell_angle_beta 77.874(4)
_cell_angle_gamma 61.344(4)
_cell_formula_units_Z 2
_cell_length_a 9.7531(11)
_cell_length_b 9.9649(11)
_cell_length_c 19.140(2)
_cell_measurement_reflns_used 9852
_cell_measurement_temperature 100(2)
_cell_measurement_theta_max 33.07
_cell_measurement_theta_min 2.43
_cell_volume 1595.7(3)
_computing_cell_refinement 'Bruker SAINT'
_computing_data_collection 'Bruker APEX2'
_computing_data_reduction 'Bruker SAINT'
_computing_molecular_graphics 'Bruker SHELXTL'
_computing_publication_material 'Bruker SHELXTL'
_computing_structure_refinement 'SHELXL-97 (Sheldrick 2008)'
_computing_structure_solution 'SHELXS-97 (Sheldrick 2008)'
_diffrn_ambient_temperature 100(2)
_diffrn_measured_fraction_theta_full 1.000
_diffrn_measured_fraction_theta_max 0.998
_diffrn_measurement_device_type 'D8 venture'
_diffrn_measurement_method '\f and \w scans'
_diffrn_radiation_monochromator multilayer
_diffrn_radiation_type MoK\a
_diffrn_radiation_wavelength 0.71073
_diffrn_reflns_av_R_equivalents 0.0833
_diffrn_reflns_av_unetI/netI 0.0571
_diffrn_reflns_Laue_measured_fraction_full 1.000
_diffrn_reflns_Laue_measured_fraction_max 0.998
_diffrn_reflns_limit_h_max 14
_diffrn_reflns_limit_h_min -14
_diffrn_reflns_limit_k_max 15
_diffrn_reflns_limit_k_min -14
_diffrn_reflns_limit_l_max 29
_diffrn_reflns_limit_l_min -29
_diffrn_reflns_number 103860
_diffrn_reflns_point_group_measured_fraction_full 1.000
_diffrn_reflns_point_group_measured_fraction_max 0.998
_diffrn_reflns_theta_full 25.242
_diffrn_reflns_theta_max 33.126
_diffrn_reflns_theta_min 2.177
_diffrn_source microfocus
_exptl_absorpt_coefficient_mu 0.748
_exptl_absorpt_correction_T_max 0.7465
_exptl_absorpt_correction_T_min 0.6318
_exptl_absorpt_correction_type multi-scan
_exptl_absorpt_process_details sadabs
_exptl_crystal_colour yellow
_exptl_crystal_density_diffrn 1.470
_exptl_crystal_description prism
_exptl_crystal_F_000 724
_exptl_crystal_size_max 0.448
_exptl_crystal_size_mid 0.266
_exptl_crystal_size_min 0.084
_refine_diff_density_max 1.872
_refine_diff_density_min -1.064
_refine_diff_density_rms 0.128
_refine_ls_extinction_method none
_refine_ls_goodness_of_fit_ref 1.001
_refine_ls_hydrogen_treatment mixed
_refine_ls_matrix_type full
_refine_ls_number_parameters 402
_refine_ls_number_reflns 12125
_refine_ls_number_restraints 1
_refine_ls_restrained_S_all 1.001
_refine_ls_R_factor_all 0.0640
_refine_ls_R_factor_gt 0.0455
_refine_ls_shift/su_max 0.001
_refine_ls_shift/su_mean 0.000
_refine_ls_structure_factor_coef Fsqd
_refine_ls_weighting_details
;
 w=1/[\s^2^(Fo^2^)+(0.0343P)^2^+2.2443P]
 where P=(Fo^2^+2Fc^2^)/3
;
_refine_ls_weighting_scheme calc
_refine_ls_wR_factor_gt 0.0833
_refine_ls_wR_factor_ref 0.0885
_reflns_Friedel_coverage 0.000
_reflns_number_gt 9986
_reflns_number_total 12125
_reflns_threshold_expression 'I > 2\s(I)'
_cod_data_source_file om501060f_si_002.cif
_cod_data_source_block mo_IAMRB144_0m
_cod_depositor_comments 'Adding full bibliography for 4084996--4085001.cif.'
_cod_database_code 4085001
_shelx_space_group_comment
;
The symmetry employed for this shelxl refinement is uniquely defined
by the following loop, which should always be used as a source of
symmetry information in preference to the above space-group names.
They are only intended as comments.
;

loop_
_space_group_symop_operation_xyz
'x, y, z'
'-x, -y, -z'

loop_
_atom_site_label
_atom_site_type_symbol
_atom_site_fract_x
_atom_site_fract_y
_atom_site_fract_z
_atom_site_U_iso_or_equiv
_atom_site_adp_type
_atom_site_occupancy
_atom_site_site_symmetry_order
_atom_site_calc_flag
_atom_site_refinement_flags_posn
_atom_site_refinement_flags_adp
Pd1 Pd 0.69198(2) 0.21398(2) 0.22091(2) 0.00880(4) Uani 1 1 d . U
Cl1 Cl 0.89244(6) 0.23622(6) 0.26412(3) 0.01561(9) Uani 1 1 d . U
P1 P 0.59066(6) 0.15733(6) 0.33009(3) 0.01052(9) Uani 1 1 d . .
N1 N 0.77360(18) 0.25714(18) 0.11546(9) 0.0099(3) Uani 1 1 d . .
C1 C 0.5381(2) 0.1938(2) 0.17255(10) 0.0107(3) Uani 1 1 d . .
C2 C 0.4058(2) 0.1725(2) 0.19959(11) 0.0138(4) Uani 1 1 d . .
H2 H 0.3783 0.1640 0.2487 0.017 Uiso 1 1 calc R U
C3 C 0.3132(2) 0.1637(2) 0.15528(11) 0.0160(4) Uani 1 1 d . .
H3 H 0.2244 0.1514 0.1753 0.019 Uiso 1 1 calc R U
C4 C 0.3523(2) 0.1730(2) 0.08185(12) 0.0159(4) Uani 1 1 d . .
H4 H 0.2910 0.1663 0.0525 0.019 Uiso 1 1 calc R U
C5 C 0.4843(2) 0.1926(2) 0.05257(11) 0.0129(4) Uani 1 1 d . .
H5 H 0.5123 0.1984 0.0033 0.015 Uiso 1 1 calc R U
C6 C 0.5752(2) 0.2037(2) 0.09708(10) 0.0105(3) Uani 1 1 d . .
C7 C 0.7076(2) 0.2366(2) 0.06825(10) 0.0101(3) Uani 1 1 d . .
C8 C 0.7553(2) 0.2473(2) -0.01065(10) 0.0108(3) Uani 1 1 d . .
C9 C 0.7125(2) 0.3886(2) -0.04373(11) 0.0136(4) Uani 1 1 d . .
H9 H 0.6593 0.4783 -0.0161 0.016 Uiso 1 1 d R U
C10 C 0.7524(2) 0.3955(2) -0.11759(11) 0.0164(4) Uani 1 1 d . .
H10 H 0.7232 0.4897 -0.1395 0.020 Uiso 1 1 calc R U
C11 C 0.8356(3) 0.2618(3) -0.15877(11) 0.0183(4) Uani 1 1 d . .
H11 H 0.8624 0.2667 -0.2082 0.022 Uiso 1 1 calc R U
C12 C 0.8791(2) 0.1205(3) -0.12612(12) 0.0180(4) Uani 1 1 d . .
H12 H 0.9357 0.0309 -0.1536 0.022 Uiso 1 1 calc R U
C13 C 0.8377(2) 0.1138(2) -0.05252(11) 0.0147(4) Uani 1 1 d . .
H13 H 0.8650 0.0195 -0.0309 0.018 Uiso 1 1 calc R U
C14 C 0.8931(2) 0.3094(2) 0.09443(10) 0.0109(3) Uani 1 1 d . .
H14 H 0.9453 0.2792 0.0451 0.013 Uiso 1 1 calc R U
H14A H 0.9733 0.2606 0.1240 0.013 Uiso 1 1 calc R U
C15 C 0.8192(2) 0.4815(2) 0.10216(10) 0.0103(3) Uani 1 1 d . .
C16 C 0.9191(2) 0.5481(2) 0.08810(11) 0.0132(4) Uani 1 1 d . .
H16 H 1.0289 0.4865 0.0768 0.016 Uiso 1 1 calc R U
C17 C 0.8558(3) 0.7061(2) 0.09093(11) 0.0161(4) Uani 1 1 d . .
H17 H 0.9231 0.7498 0.0812 0.019 Uiso 1 1 calc R U
C18 C 0.6921(3) 0.7989(2) 0.10824(11) 0.0165(4) Uani 1 1 d . .
H18 H 0.6497 0.9047 0.1093 0.020 Uiso 1 1 calc R U
C19 C 0.5921(2) 0.7332(2) 0.12403(11) 0.0160(4) Uani 1 1 d . .
H19 H 0.4826 0.7950 0.1365 0.019 Uiso 1 1 calc R U
C20 C 0.6551(2) 0.5752(2) 0.12121(11) 0.0135(4) Uani 1 1 d . .
H20 H 0.5876 0.5318 0.1321 0.016 Uiso 1 1 calc R U
C21 C 0.6681(2) 0.1772(2) 0.40541(10) 0.0121(3) Uani 1 1 d . .
C22 C 0.7580(2) 0.0534(2) 0.44482(11) 0.0155(4) Uani 1 1 d . .
H22 H 0.7825 -0.0449 0.4324 0.019 Uiso 1 1 calc R U
C23 C 0.8114(2) 0.0754(3) 0.50244(12) 0.0187(4) Uani 1 1 d . .
H23 H 0.8675 -0.0077 0.5296 0.022 Uiso 1 1 calc R U
C24 C 0.7815(2) 0.2199(3) 0.51972(12) 0.0191(4) Uani 1 1 d . .
H24 H 0.8185 0.2340 0.5580 0.023 Uiso 1 1 calc R U
C25 C 0.6962(3) 0.3438(3) 0.47967(12) 0.0181(4) Uani 1 1 d . .
H25 H 0.6779 0.4410 0.4904 0.022 Uiso 1 1 calc R U
C26 C 0.6380(2) 0.3231(2) 0.42359(11) 0.0157(4) Uani 1 1 d . .
H26 H 0.5784 0.4071 0.3978 0.019 Uiso 1 1 calc R U
C27 C 0.6238(2) -0.0390(2) 0.33527(11) 0.0129(4) Uani 1 1 d . .
C28 C 0.7145(3) -0.1360(2) 0.27657(12) 0.0182(4) Uani 1 1 d . .
H28 H 0.7517 -0.0983 0.2350 0.022 Uiso 1 1 calc R U
C29 C 0.7500(3) -0.2891(3) 0.27953(13) 0.0232(5) Uani 1 1 d . .
H29 H 0.8113 -0.3530 0.2400 0.028 Uiso 1 1 calc R U
C30 C 0.6953(3) -0.3465(3) 0.34053(14) 0.0234(5) Uani 1 1 d . .
H30 H 0.7182 -0.4485 0.3420 0.028 Uiso 1 1 calc R U
C31 C 0.6055(3) -0.2514(3) 0.40007(13) 0.0214(4) Uani 1 1 d . .
H31 H 0.5686 -0.2900 0.4415 0.026 Uiso 1 1 calc R U
C32 C 0.5710(2) -0.0992(3) 0.39777(12) 0.0180(4) Uani 1 1 d . .
H32 H 0.5124 -0.0365 0.4379 0.022 Uiso 1 1 calc R U
C33 C 0.3782(2) 0.2897(2) 0.35727(11) 0.0144(4) Uani 1 1 d . .
C34 C 0.2687(3) 0.2500(3) 0.39948(14) 0.0261(5) Uani 1 1 d . .
H34 H 0.3017 0.1500 0.4149 0.031 Uiso 1 1 calc R U
C35 C 0.1098(3) 0.3601(3) 0.41868(17) 0.0365(7) Uani 1 1 d . .
H35 H 0.0367 0.3328 0.4463 0.044 Uiso 1 1 calc R U
C36 C 0.0600(3) 0.5088(3) 0.39713(15) 0.0310(6) Uani 1 1 d . .
H36 H -0.0456 0.5822 0.4115 0.037 Uiso 1 1 calc R U
C37 C 0.1668(3) 0.5493(3) 0.35420(13) 0.0241(5) Uani 1 1 d . .
H37 H 0.1327 0.6496 0.3390 0.029 Uiso 1 1 calc R U
C38 C 0.3253(3) 0.4399(3) 0.33384(12) 0.0189(4) Uani 1 1 d . .
H38 H 0.3967 0.4670 0.3044 0.023 Uiso 1 1 calc R U
O1 O 0.1046(2) 0.9074(2) 0.32390(11) 0.0308(4) Uani 1 1 d . .
H1O H 0.044(5) 0.990(5) 0.314(2) 0.062(13) Uiso 1 1 d . .
C39 C 0.2570(3) 0.8941(3) 0.29945(15) 0.0324(6) Uani 1 1 d . .
H39 H 0.2719 0.9119 0.2490 0.049 Uiso 1 1 calc R U
H39A H 0.3361 0.7931 0.3088 0.049 Uiso 1 1 calc R U
H39B H 0.2671 0.9681 0.3239 0.049 Uiso 1 1 calc R U

loop_
_atom_site_aniso_label
_atom_site_aniso_U_11
_atom_site_aniso_U_22
_atom_site_aniso_U_33
_atom_site_aniso_U_23
_atom_site_aniso_U_13
_atom_site_aniso_U_12
Pd1 0.00850(6) 0.00967(7) 0.00845(7) 0.00093(5) -0.00172(4) -0.00456(5)
Cl1 0.01428(19) 0.0231(2) 0.0130(2) 0.00128(18) -0.00377(16) -0.01138(18)
P1 0.0105(2) 0.0116(2) 0.0092(2) 0.00062(18) -0.00128(17) -0.00530(17)
N1 0.0098(6) 0.0091(7) 0.0101(7) 0.0005(6) -0.0005(5) -0.0044(6)
C1 0.0112(7) 0.0093(8) 0.0112(9) 0.0005(7) -0.0031(6) -0.0042(6)
C2 0.0142(8) 0.0169(9) 0.0117(9) 0.0015(7) -0.0024(7) -0.0088(7)
C3 0.0127(8) 0.0197(10) 0.0177(10) 0.0029(8) -0.0039(7) -0.0095(8)
C4 0.0147(8) 0.0180(10) 0.0181(10) 0.0028(8) -0.0080(7) -0.0087(8)
C5 0.0145(8) 0.0124(9) 0.0118(9) 0.0031(7) -0.0053(7) -0.0058(7)
C6 0.0114(7) 0.0078(8) 0.0127(9) 0.0023(7) -0.0036(6) -0.0047(6)
C7 0.0111(7) 0.0061(8) 0.0112(9) 0.0013(6) -0.0020(6) -0.0030(6)
C8 0.0105(7) 0.0114(8) 0.0107(9) 0.0016(7) -0.0025(6) -0.0053(7)
C9 0.0132(8) 0.0116(9) 0.0137(9) 0.0012(7) -0.0019(7) -0.0044(7)
C10 0.0163(9) 0.0172(10) 0.0152(10) 0.0053(8) -0.0048(7) -0.0078(8)
C11 0.0187(9) 0.0257(11) 0.0102(9) 0.0006(8) -0.0024(7) -0.0104(8)
C12 0.0173(9) 0.0178(10) 0.0155(10) -0.0055(8) -0.0003(7) -0.0057(8)
C13 0.0156(8) 0.0112(9) 0.0156(10) 0.0002(7) -0.0027(7) -0.0050(7)
C14 0.0102(7) 0.0114(8) 0.0105(8) 0.0001(7) -0.0001(6) -0.0055(7)
C15 0.0105(7) 0.0111(8) 0.0087(8) 0.0004(7) -0.0020(6) -0.0046(7)
C16 0.0122(8) 0.0152(9) 0.0137(9) -0.0009(7) -0.0013(7) -0.0079(7)
C17 0.0214(9) 0.0166(10) 0.0148(10) 0.0010(8) -0.0029(8) -0.0129(8)
C18 0.0239(10) 0.0118(9) 0.0138(9) 0.0018(7) -0.0063(8) -0.0077(8)
C19 0.0139(8) 0.0138(9) 0.0163(10) -0.0011(8) -0.0041(7) -0.0028(7)
C20 0.0119(8) 0.0139(9) 0.0150(9) -0.0001(7) -0.0029(7) -0.0061(7)
C21 0.0111(8) 0.0154(9) 0.0093(8) 0.0008(7) -0.0004(6) -0.0065(7)
C22 0.0132(8) 0.0158(9) 0.0156(10) 0.0009(8) -0.0032(7) -0.0053(7)
C23 0.0152(9) 0.0234(11) 0.0161(10) 0.0057(8) -0.0061(7) -0.0077(8)
C24 0.0162(9) 0.0298(12) 0.0140(10) -0.0001(9) -0.0041(7) -0.0124(9)
C25 0.0183(9) 0.0202(10) 0.0174(10) -0.0037(8) -0.0022(8) -0.0102(8)
C26 0.0162(9) 0.0154(9) 0.0156(10) 0.0015(8) -0.0042(7) -0.0074(7)
C27 0.0133(8) 0.0125(9) 0.0139(9) 0.0013(7) -0.0035(7) -0.0067(7)
C28 0.0231(10) 0.0157(10) 0.0142(10) 0.0030(8) -0.0039(8) -0.0081(8)
C29 0.0316(12) 0.0155(10) 0.0195(11) -0.0006(9) -0.0070(9) -0.0077(9)
C30 0.0263(11) 0.0153(10) 0.0322(13) 0.0063(9) -0.0128(10) -0.0109(9)
C31 0.0184(9) 0.0212(11) 0.0260(12) 0.0086(9) -0.0045(8) -0.0115(9)
C32 0.0159(9) 0.0189(10) 0.0165(10) 0.0023(8) -0.0003(7) -0.0076(8)
C33 0.0117(8) 0.0161(9) 0.0134(9) -0.0022(7) -0.0017(7) -0.0051(7)
C34 0.0167(10) 0.0237(12) 0.0311(13) 0.0033(10) 0.0017(9) -0.0072(9)
C35 0.0158(10) 0.0386(15) 0.0452(17) 0.0016(13) 0.0063(10) -0.0099(10)
C36 0.0131(9) 0.0320(13) 0.0364(15) -0.0068(11) -0.0038(9) -0.0009(9)
C37 0.0204(10) 0.0196(11) 0.0246(12) -0.0021(9) -0.0091(9) -0.0011(8)
C38 0.0173(9) 0.0177(10) 0.0180(10) 0.0007(8) -0.0044(8) -0.0050(8)
O1 0.0247(9) 0.0271(10) 0.0359(11) 0.0108(8) -0.0063(8) -0.0100(8)
C39 0.0303(13) 0.0428(16) 0.0261(13) 0.0073(12) -0.0081(10) -0.0190(12)

loop_
_atom_type_symbol
_atom_type_description
_atom_type_scat_dispersion_real
_atom_type_scat_dispersion_imag
_atom_type_scat_source
C C 0.0033 0.0016 'International Tables Vol C Tables 4.2.6.8 and 6.1.1.4'
H H 0.0000 0.0000 'International Tables Vol C Tables 4.2.6.8 and 6.1.1.4'
Cl Cl 0.1484 0.1585 'International Tables Vol C Tables 4.2.6.8 and 6.1.1.4'
N N 0.0061 0.0033 'International Tables Vol C Tables 4.2.6.8 and 6.1.1.4'
O O 0.0106 0.0060 'International Tables Vol C Tables 4.2.6.8 and 6.1.1.4'
P P 0.1023 0.0942 'International Tables Vol C Tables 4.2.6.8 and 6.1.1.4'
Pd Pd -0.9988 1.0072 'International Tables Vol C Tables 4.2.6.8 and 6.1.1.4'

loop_
_geom_angle_atom_site_label_1
_geom_angle_atom_site_label_2
_geom_angle_atom_site_label_3
_geom_angle
C1 Pd1 N1 80.69(7)
C1 Pd1 P1 93.70(6)
N1 Pd1 P1 174.15(5)
C1 Pd1 Cl1 173.10(6)
N1 Pd1 Cl1 92.62(5)
P1 Pd1 Cl1 92.942(19)
C27 P1 C21 104.05(9)
C27 P1 C33 109.89(9)
C21 P1 C33 101.11(9)
C27 P1 Pd1 112.74(7)
C21 P1 Pd1 116.64(6)
C33 P1 Pd1 111.56(7)
C7 N1 C14 120.75(16)
C7 N1 Pd1 114.77(13)
C14 N1 Pd1 124.47(12)
C2 C1 C6 116.12(17)
C2 C1 Pd1 131.88(15)
C6 C1 Pd1 112.01(13)
C1 C2 C3 122.13(19)
C1 C2 H2 118.9
C3 C2 H2 118.9
C4 C3 C2 120.57(18)
C4 C3 H3 119.7
C2 C3 H3 119.7
C3 C4 C5 119.19(18)
C3 C4 H4 120.4
C5 C4 H4 120.4
C4 C5 C6 120.05(19)
C4 C5 H5 120.0
C6 C5 H5 120.0
C5 C6 C1 121.93(17)
C5 C6 C7 121.32(18)
C1 C6 C7 116.62(16)
N1 C7 C6 115.36(17)
N1 C7 C8 124.65(17)
C6 C7 C8 119.98(16)
C13 C8 C9 119.30(18)
C13 C8 C7 119.28(17)
C9 C8 C7 121.34(17)
C10 C9 C8 120.12(19)
C10 C9 H9 120.0
C8 C9 H9 119.9
C11 C10 C9 120.2(2)
C11 C10 H10 119.9
C9 C10 H10 119.9
C10 C11 C12 120.0(2)
C10 C11 H11 120.0
C12 C11 H11 120.0
C13 C12 C11 119.77(19)
C13 C12 H12 120.1
C11 C12 H12 120.1
C12 C13 C8 120.61(19)
C12 C13 H13 119.7
C8 C13 H13 119.7
N1 C14 C15 111.56(15)
N1 C14 H14 109.3
C15 C14 H14 109.3
N1 C14 H14A 109.3
C15 C14 H14A 109.3
H14 C14 H14A 108.0
C16 C15 C20 119.09(18)
C16 C15 C14 118.48(16)
C20 C15 C14 122.42(17)
C17 C16 C15 120.38(18)
C17 C16 H16 119.8
C15 C16 H16 119.8
C18 C17 C16 120.20(19)
C18 C17 H17 119.9
C16 C17 H17 119.9
C17 C18 C19 119.72(19)
C17 C18 H18 120.1
C19 C18 H18 120.1
C18 C19 C20 120.20(19)
C18 C19 H19 119.9
C20 C19 H19 119.9
C19 C20 C15 120.37(18)
C19 C20 H20 119.8
C15 C20 H20 119.8
C22 C21 C26 118.45(19)
C22 C21 P1 123.00(16)
C26 C21 P1 118.54(15)
C23 C22 C21 120.6(2)
C23 C22 H22 119.7
C21 C22 H22 119.7
C24 C23 C22 120.4(2)
C24 C23 H23 119.8
C22 C23 H23 119.8
C23 C24 C25 119.7(2)
C23 C24 H24 120.2
C25 C24 H24 120.2
C24 C25 C26 120.1(2)
C24 C25 H25 120.0
C26 C25 H25 120.0
C25 C26 C21 120.7(2)
C25 C26 H26 119.6
C21 C26 H26 119.6
C28 C27 C32 118.65(19)
C28 C27 P1 118.57(15)
C32 C27 P1 122.63(16)
C27 C28 C29 120.5(2)
C27 C28 H28 119.7
C29 C28 H28 119.7
C30 C29 C28 120.5(2)
C30 C29 H29 119.8
C28 C29 H29 119.8
C29 C30 C31 119.8(2)
C29 C30 H30 120.1
C31 C30 H30 120.1
C32 C31 C30 120.1(2)
C32 C31 H31 120.0
C30 C31 H31 120.0
C31 C32 C27 120.5(2)
C31 C32 H32 119.8
C27 C32 H32 119.8
C34 C33 C38 118.92(19)
C34 C33 P1 124.32(17)
C38 C33 P1 116.76(15)
C33 C34 C35 120.0(2)
C33 C34 H34 120.0
C35 C34 H34 120.0
C36 C35 C34 120.6(2)
C36 C35 H35 119.7
C34 C35 H35 119.7
C35 C36 C37 120.1(2)
C35 C36 H36 120.0
C37 C36 H36 120.0
C36 C37 C38 119.8(2)
C36 C37 H37 120.1
C38 C37 H37 120.1
C37 C38 C33 120.6(2)
C37 C38 H38 119.7
C33 C38 H38 119.7
C39 O1 H1O 106(3)
O1 C39 H39 109.5
O1 C39 H39A 109.5
H39 C39 H39A 109.5
O1 C39 H39B 109.5
H39 C39 H39B 109.5
H39A C39 H39B 109.5

loop_
_geom_bond_atom_site_label_1
_geom_bond_atom_site_label_2
_geom_bond_distance
Pd1 C1 2.0135(19)
Pd1 N1 2.0964(16)
Pd1 P1 2.2639(6)
Pd1 Cl1 2.3837(5)
P1 C27 1.821(2)
P1 C21 1.827(2)
P1 C33 1.830(2)
N1 C7 1.294(2)
N1 C14 1.463(2)
C1 C2 1.393(3)
C1 C6 1.420(3)
C2 C3 1.398(3)
C2 H2 0.9300
C3 C4 1.384(3)
C3 H3 0.9300
C4 C5 1.389(3)
C4 H4 0.9300
C5 C6 1.397(3)
C5 H5 0.9300
C6 C7 1.469(3)
C7 C8 1.494(3)
C8 C13 1.395(3)
C8 C9 1.396(3)
C9 C10 1.390(3)
C9 H9 0.9327
C10 C11 1.389(3)
C10 H10 0.9300
C11 C12 1.393(3)
C11 H11 0.9300
C12 C13 1.387(3)
C12 H12 0.9300
C13 H13 0.9300
C14 C15 1.515(3)
C14 H14 0.9700
C14 H14A 0.9700
C15 C16 1.394(3)
C15 C20 1.395(3)
C16 C17 1.389(3)
C16 H16 0.9300
C17 C18 1.388(3)
C17 H17 0.9300
C18 C19 1.388(3)
C18 H18 0.9300
C19 C20 1.389(3)
C19 H19 0.9300
C20 H20 0.9300
C21 C22 1.392(3)
C21 C26 1.399(3)
C22 C23 1.389(3)
C22 H22 0.9300
C23 C24 1.382(3)
C23 H23 0.9300
C24 C25 1.387(3)
C24 H24 0.9300
C25 C26 1.387(3)
C25 H25 0.9300
C26 H26 0.9300
C27 C28 1.389(3)
C27 C32 1.403(3)
C28 C29 1.392(3)
C28 H28 0.9300
C29 C30 1.375(3)
C29 H29 0.9300
C30 C31 1.391(3)
C30 H30 0.9300
C31 C32 1.386(3)
C31 H31 0.9300
C32 H32 0.9300
C33 C34 1.391(3)
C33 C38 1.396(3)
C34 C35 1.393(3)
C34 H34 0.9300
C35 C36 1.374(4)
C35 H35 0.9300
C36 C37 1.382(4)
C36 H36 0.9300
C37 C38 1.391(3)
C37 H37 0.9300
C38 H38 0.9300
O1 C39 1.405(3)
O1 H1O 0.79(4)
C39 H39 0.9600
C39 H39A 0.9600
C39 H39B 0.9600

loop_
_geom_torsion_atom_site_label_1
_geom_torsion_atom_site_label_2
_geom_torsion_atom_site_label_3
_geom_torsion_atom_site_label_4
_geom_torsion
C6 C1 C2 C3 -0.9(3)
Pd1 C1 C2 C3 179.05(16)
C1 C2 C3 C4 1.2(3)
C2 C3 C4 C5 -0.5(3)
C3 C4 C5 C6 -0.4(3)
C4 C5 C6 C1 0.7(3)
C4 C5 C6 C7 -175.08(18)
C2 C1 C6 C5 -0.1(3)
Pd1 C1 C6 C5 179.97(15)
C2 C1 C6 C7 175.94(17)
Pd1 C1 C6 C7 -4.0(2)
C14 N1 C7 C6 -172.30(15)
Pd1 N1 C7 C6 6.6(2)
C14 N1 C7 C8 6.5(3)
Pd1 N1 C7 C8 -174.66(14)
C5 C6 C7 N1 174.23(17)
C1 C6 C7 N1 -1.8(2)
C5 C6 C7 C8 -4.6(3)
C1 C6 C7 C8 179.38(16)
N1 C7 C8 C13 107.2(2)
C6 C7 C8 C13 -74.1(2)
N1 C7 C8 C9 -75.9(3)
C6 C7 C8 C9 102.8(2)
C13 C8 C9 C10 -0.3(3)
C7 C8 C9 C10 -177.14(18)
C8 C9 C10 C11 -0.3(3)
C9 C10 C11 C12 0.2(3)
C10 C11 C12 C13 0.6(3)
C11 C12 C13 C8 -1.2(3)
C9 C8 C13 C12 1.0(3)
C7 C8 C13 C12 177.96(18)
C7 N1 C14 C15 94.8(2)
Pd1 N1 C14 C15 -83.99(18)
N1 C14 C15 C16 176.35(17)
N1 C14 C15 C20 -5.1(3)
C20 C15 C16 C17 -1.9(3)
C14 C15 C16 C17 176.66(18)
C15 C16 C17 C18 0.4(3)
C16 C17 C18 C19 1.2(3)
C17 C18 C19 C20 -1.2(3)
C18 C19 C20 C15 -0.3(3)
C16 C15 C20 C19 1.9(3)
C14 C15 C20 C19 -176.63(19)
C27 P1 C21 C22 11.10(19)
C33 P1 C21 C22 125.10(17)
Pd1 P1 C21 C22 -113.74(16)
C27 P1 C21 C26 -170.04(15)
C33 P1 C21 C26 -56.05(17)
Pd1 P1 C21 C26 65.11(17)
C26 C21 C22 C23 2.3(3)
P1 C21 C22 C23 -178.80(16)
C21 C22 C23 C24 -2.7(3)
C22 C23 C24 C25 0.7(3)
C23 C24 C25 C26 1.5(3)
C24 C25 C26 C21 -1.7(3)
C22 C21 C26 C25 -0.2(3)
P1 C21 C26 C25 -179.06(16)
C21 P1 C27 C28 -122.61(17)
C33 P1 C27 C28 129.82(17)
Pd1 P1 C27 C28 4.69(18)
C21 P1 C27 C32 52.80(19)
C33 P1 C27 C32 -54.76(19)
Pd1 P1 C27 C32 -179.89(15)
C32 C27 C28 C29 0.9(3)
P1 C27 C28 C29 176.52(17)
C27 C28 C29 C30 0.3(4)
C28 C29 C30 C31 -0.9(4)
C29 C30 C31 C32 0.2(3)
C30 C31 C32 C27 1.0(3)
C28 C27 C32 C31 -1.6(3)
P1 C27 C32 C31 -176.99(16)
C27 P1 C33 C34 21.8(2)
C21 P1 C33 C34 -87.7(2)
Pd1 P1 C33 C34 147.61(19)
C27 P1 C33 C38 -158.61(16)
C21 P1 C33 C38 91.86(18)
Pd1 P1 C33 C38 -32.81(18)
C38 C33 C34 C35 -1.0(4)
P1 C33 C34 C35 178.5(2)
C33 C34 C35 C36 -0.9(4)
C34 C35 C36 C37 2.0(5)
C35 C36 C37 C38 -1.1(4)
C36 C37 C38 C33 -0.9(4)
C34 C33 C38 C37 2.0(3)
P1 C33 C38 C37 -177.62(17)
